data_4348196
loop_
_publ_author_name
'Nath, Jayanta Kumar'
'Baruah, Jubaraj B.'

_publ_section_title
;
 Twisted conformations in complexes of
 N-(3-imidazol-1-yl-propyl)-1,8-naphthalimide and fluorescence properties
;
_journal_issue 4
_journal_name_full 'Inorg. Chem. Front.'
_journal_page_first 342
_journal_paper_doi 10.1039/C4QI00028E
_journal_volume 1
_journal_year 2014
_chemical_formula_sum 'C36 H30 Cl2 N6 O4 Zn'
_chemical_formula_weight 746.93
_space_group_IT_number 15
_space_group_name_Hall '-C 2yc'
_space_group_name_H-M_alt 'C 1 2/c 1'
_symmetry_cell_setting monoclinic
_symmetry_space_group_name_H-M 'C 1 2/c 1'
_atom_sites_solution_hydrogens geom
_atom_sites_solution_primary direct
_atom_sites_solution_secondary difmap
_audit_creation_method SHELXL-97
_cell_angle_alpha 90.00
_cell_angle_beta 104.612(11)
_cell_angle_gamma 90.00
_cell_formula_units_Z 4
_cell_length_a 14.6120(18)
_cell_length_b 11.8925(18)
_cell_length_c 19.488(3)
_cell_measurement_reflns_used 5750
_cell_measurement_temperature 296(2)
_cell_measurement_theta_max 24.02
_cell_measurement_theta_min 2.24
_cell_volume 3277.0(8)
_computing_cell_refinement 'Bruker SMART'
_computing_data_collection 'Bruker SMART'
_computing_data_reduction 'Bruker SAINT'
_computing_molecular_graphics 'Bruker SHELXTL'
_computing_publication_material 'Bruker SHELXTL'
_computing_structure_refinement 'SHELXL-97 (Sheldrick, 1997)'
_computing_structure_solution 'SHELXS-97 (Sheldrick, 1990)'
_diffrn_ambient_temperature 296(2)
_diffrn_measured_fraction_theta_full 0.981
_diffrn_measured_fraction_theta_max 0.981
_diffrn_measurement_device_type 'CCD area detector'
_diffrn_measurement_method 'phi and omega scans'
_diffrn_radiation_monochromator graphite
_diffrn_radiation_source 'fine-focus sealed tube'
_diffrn_radiation_type MoK\a
_diffrn_radiation_wavelength 0.71073
_diffrn_reflns_av_R_equivalents 0.0501
_diffrn_reflns_av_sigmaI/netI 0.0453
_diffrn_reflns_limit_h_max 17
_diffrn_reflns_limit_h_min -16
_diffrn_reflns_limit_k_max 12
_diffrn_reflns_limit_k_min -14
_diffrn_reflns_limit_l_max 22
_diffrn_reflns_limit_l_min -22
_diffrn_reflns_number 15876
_diffrn_reflns_theta_full 25.25
_diffrn_reflns_theta_max 25.25
_diffrn_reflns_theta_min 2.16
_exptl_absorpt_coefficient_mu 0.964
_exptl_absorpt_correction_T_max 0.841
_exptl_absorpt_correction_T_min 0.758
_exptl_absorpt_correction_type multi-scan
_exptl_absorpt_process_details 'Face indexing'
_exptl_crystal_colour colourless
_exptl_crystal_density_diffrn 1.514
_exptl_crystal_density_method 'not measured'
_exptl_crystal_description block
_exptl_crystal_F_000 1536
_exptl_crystal_size_max 0.31
_exptl_crystal_size_mid 0.24
_exptl_crystal_size_min 0.18
_refine_diff_density_max 0.405
_refine_diff_density_min -0.744
_refine_diff_density_rms 0.074
_refine_ls_extinction_method none
_refine_ls_goodness_of_fit_ref 0.984
_refine_ls_hydrogen_treatment constr
_refine_ls_matrix_type full
_refine_ls_number_parameters 222
_refine_ls_number_reflns 2919
_refine_ls_number_restraints 0
_refine_ls_restrained_S_all 0.984
_refine_ls_R_factor_all 0.0627
_refine_ls_R_factor_gt 0.0488
_refine_ls_shift/su_max 0.000
_refine_ls_shift/su_mean 0.000
_refine_ls_structure_factor_coef Fsqd
_refine_ls_weighting_details 'calc w=1/[\s^2^(Fo^2^)+(0.1000P)^2^+0.0000P] where P=(Fo^2^+2Fc^2^)/3'
_refine_ls_weighting_scheme calc
_refine_ls_wR_factor_gt 0.1353
_refine_ls_wR_factor_ref 0.1446
_reflns_number_gt 2156
_reflns_number_total 2919
_reflns_threshold_expression >2sigma(I)
_cod_data_source_file c4qi00028e2.cif
_cod_data_source_block Complex1
_cod_depositor_comments
;
The following automatic conversions were performed:

data item '_symmetry_cell_setting' value 'Monoclinic' was changed to
'monoclinic' in accordance with the
/home/saulius/struct/COD-crude-data/automatic-downloads/DataCite-retrospective/RSC/depositions/lib/dictionaries/cif_core.dic
dictionary named 'cif_core.dic' version 2.4.2 last updated on
2011-04-26.

Automatic conversion script
Id: cif_fix_values 6909 2019-04-08 15:41:33Z antanas 
;
_cod_original_cell_volume 3276.9(8)
_cod_original_sg_symbol_H-M 'C2/c  '
_cod_database_code 4348196

loop_
_symmetry_equiv_pos_as_xyz
'x, y, z'
'-x, y, -z+1/2'
'x+1/2, y+1/2, z'
'-x+1/2, y+1/2, -z+1/2'
'-x, -y, -z'
'x, -y, z-1/2'
'-x+1/2, -y+1/2, -z'
'x+1/2, -y+1/2, z-1/2'

loop_
_atom_site_label
_atom_site_type_symbol
_atom_site_fract_x
_atom_site_fract_y
_atom_site_fract_z
_atom_site_U_iso_or_equiv
_atom_site_adp_type
_atom_site_occupancy
_atom_site_symmetry_multiplicity
_atom_site_calc_flag
_atom_site_refinement_flags
C1 C 1.0698(2) 0.5334(2) 0.12868(16) 0.0355(7) Uani 1 1 d .
H1 H 1.0470 0.4743 0.0978 0.043 Uiso 1 1 calc R
C2 C 1.1019(2) 0.6403(2) 0.21981(16) 0.0433(8) Uani 1 1 d .
H2 H 1.1050 0.6689 0.2648 0.052 Uiso 1 1 calc R
C3 C 1.1407(2) 0.6888(2) 0.17171(17) 0.0460(8) Uani 1 1 d .
H3 H 1.1749 0.7555 0.1769 0.055 Uiso 1 1 calc R
C4 C 1.1507(2) 0.6355(2) 0.04782(17) 0.0445(8) Uani 1 1 d .
H4A H 1.1174 0.5821 0.0127 0.053 Uiso 1 1 calc R
H4B H 1.2177 0.6187 0.0575 0.053 Uiso 1 1 calc R
C5 C 1.1338(2) 0.7529(3) 0.01715(17) 0.0437(8) Uani 1 1 d .
H5A H 1.1613 0.8062 0.0543 0.052 Uiso 1 1 calc R
H5B H 1.1677 0.7604 -0.0195 0.052 Uiso 1 1 calc R
C6 C 1.0317(2) 0.7859(3) -0.01424(16) 0.0417(8) Uani 1 1 d .
H6A H 1.0310 0.8583 -0.0373 0.050 Uiso 1 1 calc R
H6B H 1.0039 0.7316 -0.0507 0.050 Uiso 1 1 calc R
C7 C 0.9056(2) 0.7077(2) 0.03592(16) 0.0382(7) Uani 1 1 d .
C8 C 0.8389(2) 0.7235(2) 0.08049(15) 0.0342(7) Uani 1 1 d .
C9 C 0.7718(2) 0.6426(3) 0.08214(17) 0.0456(8) Uani 1 1 d .
H9 H 0.7701 0.5767 0.0562 0.055 Uiso 1 1 calc R
C10 C 0.7060(2) 0.6589(3) 0.12266(18) 0.0513(9) Uani 1 1 d .
H10 H 0.6604 0.6044 0.1227 0.062 Uiso 1 1 calc R
C11 C 0.7085(2) 0.7542(3) 0.16206(17) 0.0479(8) Uani 1 1 d .
H11 H 0.6642 0.7640 0.1884 0.057 Uiso 1 1 calc R
C12 C 0.7770(2) 0.8381(3) 0.16340(16) 0.0405(8) Uani 1 1 d .
C13 C 0.8427(2) 0.8225(2) 0.12160(15) 0.0339(7) Uani 1 1 d .
C14 C 0.7841(2) 0.9368(3) 0.20497(18) 0.0479(9) Uani 1 1 d .
H14 H 0.7421 0.9481 0.2331 0.057 Uiso 1 1 calc R
C15 C 0.8517(3) 1.0154(3) 0.20425(19) 0.0553(9) Uani 1 1 d .
H15 H 0.8550 1.0801 0.2316 0.066 Uiso 1 1 calc R
C16 C 0.9165(2) 0.9999(2) 0.16263(17) 0.0456(8) Uani 1 1 d .
H16 H 0.9623 1.0543 0.1627 0.055 Uiso 1 1 calc R
C17 C 0.9128(2) 0.9049(2) 0.12170(15) 0.0367(7) Uani 1 1 d .
C18 C 0.9813(2) 0.8886(2) 0.07881(15) 0.0376(7) Uani 1 1 d .
Cl1 Cl 1.10970(9) 0.33211(10) 0.32646(6) 0.0970(5) Uani 1 1 d .
N1 N 1.05704(17) 0.54268(19) 0.19306(12) 0.0368(6) Uani 1 1 d .
N2 N 1.11970(16) 0.62016(19) 0.11340(12) 0.0351(6) Uani 1 1 d .
N3 N 0.97090(16) 0.79340(18) 0.03551(12) 0.0347(6) Uani 1 1 d .
O1 O 0.90487(16) 0.62386(17) -0.00060(11) 0.0499(6) Uani 1 1 d .
O2 O 1.04502(16) 0.95532(17) 0.07882(12) 0.0522(6) Uani 1 1 d .
Zn1 Zn 1.0000 0.43240(4) 0.2500 0.0443(2) Uani 1 2 d S

loop_
_atom_site_aniso_label
_atom_site_aniso_U_11
_atom_site_aniso_U_22
_atom_site_aniso_U_33
_atom_site_aniso_U_23
_atom_site_aniso_U_13
_atom_site_aniso_U_12
C1 0.0404(18) 0.0311(15) 0.0365(18) -0.0023(13) 0.0123(14) -0.0008(14)
C2 0.048(2) 0.0425(18) 0.0406(18) -0.0059(14) 0.0138(15) -0.0099(15)
C3 0.053(2) 0.0354(17) 0.050(2) -0.0059(15) 0.0130(16) -0.0139(15)
C4 0.0473(19) 0.0414(18) 0.052(2) 0.0052(15) 0.0265(16) 0.0056(15)
C5 0.0472(19) 0.0409(17) 0.049(2) 0.0047(14) 0.0222(16) -0.0034(15)
C6 0.0488(19) 0.0372(17) 0.0426(19) 0.0031(14) 0.0179(15) 0.0013(15)
C7 0.0373(17) 0.0311(16) 0.0435(18) 0.0027(14) 0.0054(14) 0.0008(13)
C8 0.0322(16) 0.0314(15) 0.0374(16) 0.0028(12) 0.0057(13) -0.0009(13)
C9 0.0485(19) 0.0369(17) 0.048(2) -0.0007(14) 0.0065(16) -0.0080(15)
C10 0.0379(19) 0.057(2) 0.057(2) 0.0109(17) 0.0085(16) -0.0109(16)
C11 0.0357(19) 0.058(2) 0.051(2) 0.0098(17) 0.0141(15) 0.0073(16)
C12 0.0341(17) 0.0447(18) 0.0414(18) 0.0080(14) 0.0070(14) 0.0092(14)
C13 0.0348(16) 0.0314(15) 0.0332(16) 0.0032(12) 0.0045(13) 0.0053(13)
C14 0.049(2) 0.049(2) 0.049(2) -0.0009(15) 0.0181(16) 0.0135(17)
C15 0.066(2) 0.044(2) 0.057(2) -0.0106(16) 0.0163(19) 0.0096(19)
C16 0.051(2) 0.0349(17) 0.052(2) -0.0068(14) 0.0155(17) -0.0011(15)
C17 0.0401(17) 0.0278(15) 0.0413(18) 0.0018(13) 0.0086(14) 0.0017(13)
C18 0.0417(18) 0.0289(15) 0.0409(18) 0.0021(13) 0.0081(14) 0.0009(14)
Cl1 0.1292(10) 0.0919(8) 0.0871(8) 0.0450(6) 0.0591(8) 0.0662(8)
N1 0.0386(15) 0.0341(13) 0.0384(15) -0.0026(11) 0.0110(12) -0.0011(11)
N2 0.0383(15) 0.0320(13) 0.0370(14) 0.0027(11) 0.0133(11) 0.0008(11)
N3 0.0374(14) 0.0303(13) 0.0385(14) 0.0013(11) 0.0135(11) -0.0009(11)
O1 0.0654(15) 0.0353(12) 0.0529(14) -0.0112(10) 0.0221(11) -0.0068(11)
O2 0.0529(15) 0.0383(12) 0.0695(17) -0.0059(11) 0.0230(12) -0.0160(11)
Zn1 0.0584(4) 0.0329(3) 0.0497(4) 0.000 0.0288(3) 0.000

loop_
_atom_type_symbol
_atom_type_description
_atom_type_scat_dispersion_real
_atom_type_scat_dispersion_imag
_atom_type_scat_source
C C 0.0033 0.0016 'International Tables Vol C Tables 4.2.6.8 and 6.1.1.4'
H H 0.0000 0.0000 'International Tables Vol C Tables 4.2.6.8 and 6.1.1.4'
N N 0.0061 0.0033 'International Tables Vol C Tables 4.2.6.8 and 6.1.1.4'
O O 0.0106 0.0060 'International Tables Vol C Tables 4.2.6.8 and 6.1.1.4'
Zn Zn 0.2839 1.4301 'International Tables Vol C Tables 4.2.6.8 and 6.1.1.4'
Cl Cl 0.1484 0.1585 'International Tables Vol C Tables 4.2.6.8 and 6.1.1.4'

loop_
_geom_angle_atom_site_label_1
_geom_angle_atom_site_label_2
_geom_angle_atom_site_label_3
_geom_angle
_geom_angle_site_symmetry_1
_geom_angle_site_symmetry_3
N1 C1 N2 111.3(3) . .
C3 C2 N1 110.1(3) . .
C2 C3 N2 106.1(3) . .
N2 C4 C5 113.7(2) . .
C6 C5 C4 116.3(3) . .
N3 C6 C5 116.5(2) . .
O1 C7 N3 119.7(3) . .
O1 C7 C8 122.5(3) . .
N3 C7 C8 117.7(2) . .
C9 C8 C13 119.5(3) . .
C9 C8 C7 120.3(3) . .
C13 C8 C7 120.1(3) . .
C8 C9 C10 120.6(3) . .
C11 C10 C9 120.5(3) . .
C10 C11 C12 121.1(3) . .
C11 C12 C14 123.1(3) . .
C11 C12 C13 118.5(3) . .
C14 C12 C13 118.4(3) . .
C17 C13 C8 120.0(3) . .
C17 C13 C12 120.2(3) . .
C8 C13 C12 119.8(3) . .
C15 C14 C12 120.8(3) . .
C14 C15 C16 120.7(3) . .
C17 C16 C15 120.6(3) . .
C16 C17 C13 119.4(3) . .
C16 C17 C18 120.3(3) . .
C13 C17 C18 120.3(3) . .
O2 C18 N3 119.5(3) . .
O2 C18 C17 122.8(3) . .
N3 C18 C17 117.6(3) . .
C1 N1 C2 105.3(2) . .
C1 N1 Zn1 130.0(2) . .
C2 N1 Zn1 124.3(2) . .
C1 N2 C3 107.2(3) . .
C1 N2 C4 126.4(2) . .
C3 N2 C4 126.4(2) . .
C18 N3 C7 123.9(3) . .
C18 N3 C6 117.0(2) . .
C7 N3 C6 119.0(2) . .
N1 Zn1 N1 99.41(13) . 2_755
N1 Zn1 Cl1 112.63(7) . .
N1 Zn1 Cl1 107.74(7) 2_755 .
N1 Zn1 Cl1 107.74(7) . 2_755
N1 Zn1 Cl1 112.63(7) 2_755 2_755
Cl1 Zn1 Cl1 115.58(8) . 2_755

loop_
_geom_bond_atom_site_label_1
_geom_bond_atom_site_label_2
_geom_bond_distance
_geom_bond_site_symmetry_2
C1 N1 1.319(4) .
C1 N2 1.339(4) .
C2 C3 1.342(4) .
C2 N1 1.370(3) .
C3 N2 1.370(4) .
C4 N2 1.471(4) .
C4 C5 1.514(4) .
C5 C6 1.514(4) .
C6 N3 1.474(3) .
C7 O1 1.224(3) .
C7 N3 1.398(4) .
C7 C8 1.472(4) .
C8 C9 1.380(4) .
C8 C13 1.417(4) .
C9 C10 1.403(4) .
C10 C11 1.364(5) .
C11 C12 1.410(4) .
C12 C14 1.414(4) .
C12 C13 1.419(4) .
C13 C17 1.417(4) .
C14 C15 1.364(5) .
C15 C16 1.405(4) .
C16 C17 1.377(4) .
C17 C18 1.470(4) .
C18 O2 1.223(3) .
C18 N3 1.397(4) .
Cl1 Zn1 2.2377(11) .
N1 Zn1 2.028(2) .
Zn1 N1 2.028(2) 2_755
Zn1 Cl1 2.2378(11) 2_755
